data_2022023
loop_
_publ_author_name
'Jha, Kunal Kumar'
'Gruza, Barbara'
'Kumar, Prashant'
'Chodkiewicz, Michal Leszek'
'Dominiak, Paulina Maria'

_publ_section_title
;
 TAAM: a reliable and user friendly tool for hydrogen-atom location using
 routine X-ray diffraction data
;
_journal_issue 3
_journal_name_full 'Acta Crystallographica Section B Structural Science, Crystal Engineering and Materials'
_journal_paper_doi 10.1107/S2052520620002917
_journal_volume 76
_journal_year 2020
_chemical_absolute_configuration unk
_chemical_formula_moiety 'C13 H17 N3 O5, H2 O'
_chemical_formula_sum 'C13 H19 N3 O6'
_chemical_formula_weight 313.31
_space_group_crystal_system orthorhombic
_space_group_IT_number 19
_space_group_name_Hall 'P 2ac 2ab'
_space_group_name_H-M_alt 'P 21 21 21'
_symmetry_Int_Tables_number 19
_audit_creation_date 2019-09-27
_audit_creation_method
;
Olex2 1.2
(compiled 2018.05.29 svn.r3508 for OlexSys, GUI svn.r5506)
;
_cell_angle_alpha 90
_cell_angle_beta 90
_cell_angle_gamma 90
_cell_formula_units_Z 4
_cell_length_a 7.984(2)
_cell_length_b 9.535(3)
_cell_length_c 18.352(5)
_cell_measurement_temperature 23(2)
_cell_volume 1397.1(7)
_computing_molecular_graphics 'Olex2 (Dolomanov et al., 2009)'
_computing_publication_material 'Olex2 (Dolomanov et al., 2009)'
_computing_structure_refinement 'olex2.refine (Bourhis et al., 2015)'
_diffrn_ambient_temperature 23(2)
_diffrn_measured_fraction_theta_full 0.4913
_diffrn_measured_fraction_theta_max 0.4913
_diffrn_measurement_device_type 'Nonius CAD 4F diffractometer'
_diffrn_radiation_type MoK\a
_diffrn_radiation_wavelength .7107
_diffrn_reflns_av_R_equivalents 0.0000
_diffrn_reflns_av_unetI/netI 0.0440
_diffrn_reflns_limit_h_max 18
_diffrn_reflns_limit_h_min 0
_diffrn_reflns_limit_k_max 21
_diffrn_reflns_limit_k_min 0
_diffrn_reflns_limit_l_max 42
_diffrn_reflns_limit_l_min 0
_diffrn_reflns_number 4766
_diffrn_reflns_theta_full 54.8166
_diffrn_reflns_theta_max 54.82
_diffrn_reflns_theta_min 2.22
_exptl_absorpt_coefficient_mu 0.119
_exptl_crystal_density_diffrn 1.4895
_exptl_crystal_F_000 664.4123
_refine_diff_density_max 0.4575
_refine_diff_density_min -0.3019
_refine_diff_density_rms 0.0712
_refine_ls_d_res_high 0.4348
_refine_ls_d_res_low 9.1760
_refine_ls_goodness_of_fit_ref 0.9844
_refine_ls_hydrogen_treatment refall
_refine_ls_matrix_type full
_refine_ls_number_constraints 0
_refine_ls_number_parameters 275
_refine_ls_number_reflns 4766
_refine_ls_number_restraints 0
_refine_ls_restrained_S_all 0.9844
_refine_ls_R_factor_all 0.0356
_refine_ls_R_factor_gt 0.0356
_refine_ls_shift/su_max 0.0000
_refine_ls_shift/su_mean 0.0000
_refine_ls_structure_factor_coef Fsqd
_refine_ls_weighting_details 'w=1/[\s^2^(Fo^2^)+(0.0069P)^2^] where P=(Fo^2^+2Fc^2^)/3'
_refine_ls_weighting_scheme calc
_refine_ls_wR_factor_gt 0.0425
_refine_ls_wR_factor_ref 0.0425
_reflns_Friedel_coverage 0.0
_reflns_limit_h_max 18
_reflns_limit_h_min 0
_reflns_limit_k_max 21
_reflns_limit_k_min 0
_reflns_limit_l_max 42
_reflns_limit_l_min 0
_reflns_number_gt 4766
_reflns_number_total 4766
_reflns_threshold_expression I>=2u(I)
_cod_data_source_file 79_TAAM_iso_max.cif
_cod_data_source_block 79_TAAM_iso_max
_cod_original_cell_volume 1397.1(6)
_cod_original_sg_symbol_Hall ' P 2ac 2ab'
_cod_database_code 2022023
_olex2_refinement_description
;
;
_olex2_submission_special_instructions 'No special instructions were received'

loop_
_space_group_symop_id
_space_group_symop_operation_xyz
1 x,y,z
2 x+1/2,-y+1/2,-z
3 -x,y+1/2,-z+1/2
4 -x+1/2,-y,z+1/2

loop_
_atom_site_label
_atom_site_type_symbol
_atom_site_fract_x
_atom_site_fract_y
_atom_site_fract_z
_atom_site_U_iso_or_equiv
_atom_site_adp_type
_atom_site_occupancy
_atom_site_refinement_flags_posn
O(1) O 0.29655(7) 0.38522(6) -0.05674(3) 0.01528(11) Uani 1.000000 .
O(2) O 0.14819(7) 0.49687(6) 0.14770(3) 0.01383(10) Uani 1.000000 .
O(31 O 0.21900(7) 0.99611(6) 0.11757(3) 0.01453(10) Uani 1.000000 .
O(32 O -0.00311(7) 0.85723(6) 0.13382(3) 0.01584(11) Uani 1.000000 .
O(H1 O 0.22522(8) -0.22626(6) -0.08589(3) 0.01919(12) Uani 1.000000 .
H(H1 H 0.3222(16) -0.2579(12) -0.1050(6) 0.023(3) Uiso 1.000000 .
N(1) N 0.30509(8) 0.43882(7) -0.19878(3) 0.01257(11) Uani 1.000000 .
H(1a H 0.2955(16) 0.4544(12) -0.2527(7) 0.031(3) Uiso 1.000000 .
H(1b H 0.3813(16) 0.5175(14) -0.1751(7) 0.028(3) Uiso 1.000000 .
H(1c H 0.3715(17) 0.3526(14) -0.1900(7) 0.029(3) Uiso 1.000000 .
N(2) N 0.02531(8) 0.44879(7) -0.04150(3) 0.01133(10) Uani 1.000000 .
H(2) H -0.0794(14) 0.4690(10) -0.0653(5) 0.022(3) Uiso 1.000000 .
N(3) N 0.15600(9) 0.64664(6) 0.05186(3) 0.01277(11) Uani 1.000000 .
H(3) H 0.1369(13) 0.6565(11) -0.0011(6) 0.022(3) Uiso 1.000000 .
C(1) C 0.16211(9) 0.42106(7) -0.08224(4) 0.01040(11) Uani 1.000000 .
C(1A C 0.13700(9) 0.43351(8) -0.16466(4) 0.01096(12) Uani 1.000000 .
H(1d H 0.0733(12) 0.5302(11) -0.1779(5) 0.025(3) Uiso 1.000000 .
C(1B C 0.03326(9) 0.30927(8) -0.19395(4) 0.01226(12) Uani 1.000000 .
H(1e H -0.0901(14) 0.3280(12) -0.1804(6) 0.033(3) Uiso 1.000000 .
H(1f H 0.0418(12) 0.3110(10) -0.2526(6) 0.022(3) Uiso 1.000000 .
C(2) C 0.11750(9) 0.52483(7) 0.08309(4) 0.01077(12) Uani 1.000000 .
C(2A C 0.02912(10) 0.41634(8) 0.03560(4) 0.01211(12) Uani 1.000000 .
H(2a H -0.0944(16) 0.4052(11) 0.0561(6) 0.040(3) Uiso 1.000000 .
H(2b H 0.0945(14) 0.3178(12) 0.0464(6) 0.035(3) Uiso 1.000000 .
C(3A C 0.24985(10) 0.75650(8) 0.08748(5) 0.01379(13) Uani 1.000000 .
H(3a H 0.3093(14) 0.7127(11) 0.1339(6) 0.037(3) Uiso 1.000000 .
H(3b H 0.3444(15) 0.7937(11) 0.0511(6) 0.043(3) Uiso 1.000000 .
C5 C 0.14505(9) 0.88063(7) 0.11412(4) 0.01071(11) Uani 1.000000 .
C(1G C 0.08629(9) 0.16737(7) -0.16572(4) 0.01109(12) Uani 1.000000 .
C(1E C 0.25141(10) -0.04645(8) -0.17717(4) 0.01297(12) Uani 1.000000 .
H(1g H 0.3371(14) -0.1082(11) -0.2061(6) 0.035(3) Uiso 1.000000 .
C(1D C 0.20372(9) 0.08534(8) -0.20274(4) 0.01274(12) Uani 1.000000 .
H(1h H 0.2584(14) 0.1243(10) -0.2524(6) 0.032(3) Uiso 1.000000 .
C(1Z C 0.18294(9) -0.09724(8) -0.11261(4) 0.01275(13) Uani 1.000000 .
C4 C 0.01889(10) 0.11388(8) -0.10087(4) 0.01269(12) Uani 1.000000 .
H4 H -0.0707(14) 0.1732(11) -0.0705(6) 0.030(3) Uiso 1.000000 .
C3 C 0.06700(10) -0.01661(8) -0.07403(4) 0.01351(13) Uani 1.000000 .
H3 H 0.0147(15) -0.0568(11) -0.0235(6) 0.039(3) Uiso 1.000000 .
O(6) O 0.07829(8) 0.22614(7) 0.18950(3) 0.01614(11) Uani 1.000000 .
H(6a H 0.1289(15) 0.1629(13) 0.1583(6) 0.024(3) Uiso 1.000000 .
H(6b H 0.1043(15) 0.3145(14) 0.1728(6) 0.027(3) Uiso 1.000000 .

loop_
_atom_site_aniso_label
_atom_site_aniso_U_11
_atom_site_aniso_U_22
_atom_site_aniso_U_33
_atom_site_aniso_U_12
_atom_site_aniso_U_13
_atom_site_aniso_U_23
O(1) 0.0122(2) 0.0225(3) 0.0111(2) 0.0031(2) -0.0019(2) 0.0003(2)
O(2) 0.0179(2) 0.0133(2) 0.01026(19) -0.0024(2) -0.00094(19) -0.00123(18)
O(31 0.0139(2) 0.0107(2) 0.0189(2) -0.0027(2) 0.0026(2) -0.0031(2)
O(32 0.0136(2) 0.0122(2) 0.0217(2) -0.0022(2) 0.0048(2) -0.0035(2)
O(H1 0.0197(3) 0.0150(3) 0.0228(3) 0.0035(2) 0.0054(2) 0.0049(2)
N(1) 0.0135(3) 0.0134(3) 0.0108(2) -0.0010(2) 0.0004(2) 0.0002(2)
N(2) 0.0121(2) 0.0114(2) 0.0105(2) 0.0011(2) -0.0007(2) -0.0015(2)
N(3) 0.0161(3) 0.0098(2) 0.0125(2) -0.0016(2) 0.0014(2) -0.0016(2)
C(1) 0.0114(3) 0.0113(3) 0.0085(2) 0.0009(2) -0.0012(2) -0.0004(2)
C(1A 0.0131(3) 0.0113(3) 0.0085(2) 0.0016(3) -0.0018(2) -0.0000(2)
C(1B 0.0115(3) 0.0141(3) 0.0112(3) 0.0003(3) -0.0026(3) -0.0008(2)
C(2) 0.0121(3) 0.0104(3) 0.0098(3) -0.0001(2) 0.0009(2) -0.0018(2)
C(2A 0.0148(3) 0.0109(3) 0.0106(2) -0.0018(3) 0.0008(2) -0.0018(2)
C(3A 0.0129(3) 0.0104(3) 0.0180(3) -0.0011(3) 0.0015(3) -0.0036(3)
C5 0.0115(3) 0.0099(3) 0.0108(2) -0.0014(2) 0.0004(2) -0.0007(2)
C(1G 0.0109(3) 0.0120(3) 0.0104(3) -0.0001(2) -0.0001(2) -0.0014(2)
C(1E 0.0135(3) 0.0135(3) 0.0119(3) 0.0013(3) 0.0019(2) -0.0019(2)
C(1D 0.0142(3) 0.0141(3) 0.0099(2) 0.0000(3) 0.0020(2) -0.0014(2)
C(1Z 0.0118(3) 0.0125(3) 0.0140(3) -0.0008(2) 0.0009(3) -0.0007(2)
C4 0.0118(3) 0.0130(3) 0.0133(3) -0.0005(3) 0.0034(2) -0.0009(2)
C3 0.0133(3) 0.0132(3) 0.0140(3) -0.0002(3) 0.0041(2) 0.0009(2)
O(6) 0.0169(3) 0.0155(3) 0.0160(2) 0.0006(2) -0.0005(2) 0.0018(2)

loop_
_atom_type_symbol
_atom_type_description
_atom_type_scat_dispersion_real
_atom_type_scat_dispersion_imag
_atom_type_scat_source
_atom_type_scat_dispersion_source
C C 0.00347 0.00161 'Clementi & Roetti, C., At. Data Nucl. Data Tables 1974, 14, (177-478); Clementi & Raimondi, J. Chem. Phys., 1963, 38, (2686-2689)' 'Henke, Gullikson and Davis, At. Data and Nucl. Data Tables, 1993, 54, 2'
H H 0.00000 0.00000 'Clementi & Roetti, C., At. Data Nucl. Data Tables 1974, 14, (177-478); Clementi & Raimondi, J. Chem. Phys., 1963, 38, (2686-2689)' 'Henke, Gullikson and Davis, At. Data and Nucl. Data Tables, 1993, 54, 2'
N N 0.00653 0.00323 'Clementi & Roetti, C., At. Data Nucl. Data Tables 1974, 14, (177-478); Clementi & Raimondi, J. Chem. Phys., 1963, 38, (2686-2689)' 'Henke, Gullikson and Davis, At. Data and Nucl. Data Tables, 1993, 54, 2'
O O 0.01158 0.00611 'Clementi & Roetti, C., At. Data Nucl. Data Tables 1974, 14, (177-478); Clementi & Raimondi, J. Chem. Phys., 1963, 38, (2686-2689)' 'Henke, Gullikson and Davis, At. Data and Nucl. Data Tables, 1993, 54, 2'

loop_
_geom_angle_atom_site_label_1
_geom_angle_atom_site_label_2
_geom_angle_atom_site_label_3
_geom_angle
_geom_angle_site_symmetry_1
_geom_angle_site_symmetry_3
_geom_angle_publ_flag
C(1Z O(H1 H(H1 111.9(7) . . ?
H(1b N(1) H(1a 110.0(9) . . ?
H(1c N(1) H(1a 108.9(10) . . ?
H(1c N(1) H(1b 102.4(9) . . ?
C(1A N(1) H(1a 110.7(7) . . ?
C(1A N(1) H(1b 111.8(7) . . ?
C(1A N(1) H(1c 112.8(7) . . ?
C(1) N(2) H(2) 119.3(6) . . ?
C(2A N(2) H(2) 120.3(6) . . ?
C(2A N(2) C(1) 118.83(6) . . ?
C(2) N(3) H(3) 118.1(6) . . ?
C(3A N(3) H(3) 117.1(6) . . ?
C(3A N(3) C(2) 123.91(7) . . ?
N(2) C(1) O(1) 123.67(6) . . ?
C(1A C(1) O(1) 121.08(6) . . ?
C(1A C(1) N(2) 115.23(6) . . ?
C(1) C(1A N(1) 107.56(6) . . ?
H(1d C(1A N(1) 107.6(5) . . ?
H(1d C(1A C(1) 110.5(5) . . ?
C(1B C(1A N(1) 111.43(6) . . ?
C(1B C(1A C(1) 110.81(6) . . ?
C(1B C(1A H(1d 108.9(5) . . ?
H(1e C(1B C(1A 107.2(6) . . ?
H(1f C(1B C(1A 107.6(5) . . ?
H(1f C(1B H(1e 107.4(8) . . ?
C(1G C(1B C(1A 114.72(6) . . ?
C(1G C(1B H(1e 109.9(6) . . ?
C(1G C(1B H(1f 109.8(5) . . ?
N(3) C(2) O(2) 123.62(7) . . ?
C(2A C(2) O(2) 119.48(6) . . ?
C(2A C(2) N(3) 116.90(6) . . ?
C(2) C(2A N(2) 115.02(6) . . ?
H(2a C(2A N(2) 110.3(6) . . ?
H(2a C(2A C(2) 107.2(6) . . ?
H(2b C(2A N(2) 111.8(6) . . ?
H(2b C(2A C(2) 105.0(6) . . ?
H(2b C(2A H(2a 107.1(8) . . ?
H(3a C(3A N(3) 108.1(6) . . ?
H(3b C(3A N(3) 108.9(6) . . ?
H(3b C(3A H(3a 108.5(8) . . ?
C5 C(3A N(3) 114.96(7) . . ?
C5 C(3A H(3a 107.0(6) . . ?
C5 C(3A H(3b 109.3(6) . . ?
O(32 C5 O(31 125.86(7) . . ?
C(3A C5 O(31 116.04(6) . . ?
C(3A C5 O(32 117.99(6) . . ?
C(1D C(1G C(1B 121.54(7) . . ?
C4 C(1G C(1B 120.65(7) . . ?
C4 C(1G C(1D 117.81(7) . . ?
C(1D C(1E H(1g 121.0(6) . . ?
C(1Z C(1E H(1g 119.5(6) . . ?
C(1Z C(1E C(1D 119.52(7) . . ?
C(1E C(1D C(1G 121.61(7) . . ?
H(1h C(1D C(1G 119.4(5) . . ?
H(1h C(1D C(1E 119.0(5) . . ?
C(1E C(1Z O(H1 121.44(7) . . ?
C3 C(1Z O(H1 118.53(7) . . ?
C3 C(1Z C(1E 120.03(7) . . ?
H4 C4 C(1G 120.5(5) . . ?
C3 C4 C(1G 121.30(7) . . ?
C3 C4 H4 118.2(5) . . ?
C4 C3 C(1Z 119.72(7) . . ?
H3 C3 C(1Z 119.5(6) . . ?
H3 C3 C4 120.8(6) . . ?
H(6b O(6) H(6a 107.0(10) . . ?

loop_
_geom_bond_atom_site_label_1
_geom_bond_atom_site_label_2
_geom_bond_distance
_geom_bond_site_symmetry_2
_geom_bond_publ_flag
O(1) C(1) 1.2198(8) . ?
O(2) C(2) 1.2398(8) . ?
O(31 C5 1.2510(9) . ?
O(32 C5 1.2569(9) . ?
O(H1 H(H1 0.902(12) . ?
O(H1 C(1Z 1.3667(9) . ?
N(1) H(1a 1.003(13) . ?
N(1) H(1b 1.059(14) . ?
N(1) H(1c 0.992(14) . ?
N(1) C(1A 1.4818(10) . ?
N(2) H(2) 0.963(11) . ?
N(2) C(1) 1.3497(9) . ?
N(2) C(2A 1.4486(9) . ?
N(3) H(3) 0.988(11) . ?
N(3) C(2) 1.3312(9) . ?
N(3) C(3A 1.4442(10) . ?
C(1) C(1A 1.5304(9) . ?
C(1A H(1d 1.081(11) . ?
C(1A C(1B 1.5422(10) . ?
C(1B H(1e 1.032(11) . ?
C(1B H(1f 1.079(11) . ?
C(1B C(1G 1.5094(11) . ?
C(2) C(2A 1.5257(10) . ?
C(2A H(2a 1.061(12) . ?
C(2A H(2b 1.093(12) . ?
C(3A H(3a 1.060(11) . ?
C(3A H(3b 1.069(12) . ?
C(3A C5 1.5297(10) . ?
C(1G C(1D 1.3972(10) . ?
C(1G C4 1.4022(10) . ?
C(1E H(1g 1.047(12) . ?
C(1E C(1D 1.3943(10) . ?
C(1E C(1Z 1.3920(10) . ?
C(1D H(1h 1.077(11) . ?
C(1Z C3 1.3961(10) . ?
C4 H4 1.068(11) . ?
C4 C3 1.3921(11) . ?
C3 H3 1.087(11) . ?
O(6) H(6a 0.924(13) . ?
O(6) H(6b 0.921(13) . ?
